data_7232828
loop_
_publ_author_name
'Xu, Qi-Wei'
'Wang, Qiu-Shuang'
'Li, Shan-Shan'
'Li, Xia'

_publ_section_title
;
 Cu(ii)/Ni(ii)--organic frameworks constructed from the homometallic
 clusters by 5-(2-carboxyphenoxy)isophthalic acid and N-ligand: synthesis,
 structures and visible light-driven photocatalytic properties
;
_journal_issue 29
_journal_name_full 'RSC Advances'
_journal_page_first 16305
_journal_paper_doi 10.1039/C9RA01496A
_journal_volume 9
_journal_year 2019
_chemical_formula_sum 'C27 H22 N2 Ni2 O11'
_chemical_formula_weight 667.89
_chemical_name_systematic
; 
 ? 
;
_space_group_IT_number 2
_symmetry_cell_setting triclinic
_symmetry_space_group_name_Hall '-P 1'
_symmetry_space_group_name_H-M 'P -1'
_atom_sites_solution_hydrogens geom
_atom_sites_solution_primary direct
_atom_sites_solution_secondary difmap
_audit_creation_method SHELXL-97
_audit_update_record
;
2018-03-26 deposited with the CCDC.    2019-05-14 downloaded from the CCDC.
;
_cell_angle_alpha 72.963(2)
_cell_angle_beta 72.622(2)
_cell_angle_gamma 67.195(2)
_cell_formula_units_Z 2
_cell_length_a 11.1024(8)
_cell_length_b 11.5542(9)
_cell_length_c 12.4520(9)
_cell_measurement_reflns_used 3643
_cell_measurement_temperature 293(2)
_cell_measurement_theta_max 29.872
_cell_measurement_theta_min 2.887
_cell_volume 1376.45(18)
_computing_structure_refinement 'SHELXL-97 (Sheldrick, 1997)'
_computing_structure_solution 'SHELXS-97 (Sheldrick, 1990)'
_diffrn_ambient_temperature 293(2)
_diffrn_measured_fraction_theta_full 0.998
_diffrn_measured_fraction_theta_max 0.998
_diffrn_measurement_device_type 'Rigaku Saturn724 CCD'
_diffrn_radiation_monochromator graphite
_diffrn_radiation_source 'fine-focus sealed tube'
_diffrn_radiation_type MoK\a
_diffrn_radiation_wavelength 0.71073
_diffrn_reflns_av_R_equivalents 0.0713
_diffrn_reflns_av_sigmaI/netI 0.0351
_diffrn_reflns_limit_h_max 13
_diffrn_reflns_limit_h_min -13
_diffrn_reflns_limit_k_max 13
_diffrn_reflns_limit_k_min -13
_diffrn_reflns_limit_l_max 14
_diffrn_reflns_limit_l_min -14
_diffrn_reflns_number 23992
_diffrn_reflns_theta_full 25.01
_diffrn_reflns_theta_max 25.01
_diffrn_reflns_theta_min 2.95
_exptl_absorpt_coefficient_mu 1.433
_exptl_absorpt_correction_T_max 0.8732
_exptl_absorpt_correction_T_min 0.6773
_exptl_absorpt_correction_type multi-scan
_exptl_absorpt_process_details 'SADABS; Bruker, 2000'
_exptl_crystal_colour green
_exptl_crystal_density_diffrn 1.611
_exptl_crystal_density_method 'not measured'
_exptl_crystal_description block
_exptl_crystal_F_000 684
_exptl_crystal_size_max 0.347
_exptl_crystal_size_mid 0.313
_exptl_crystal_size_min 0.122
_refine_diff_density_max 0.670
_refine_diff_density_min -0.453
_refine_diff_density_rms 0.083
_refine_ls_extinction_method none
_refine_ls_goodness_of_fit_ref 1.047
_refine_ls_hydrogen_treatment mixed
_refine_ls_matrix_type full
_refine_ls_number_parameters 390
_refine_ls_number_reflns 4836
_refine_ls_number_restraints 27
_refine_ls_restrained_S_all 1.073
_refine_ls_R_factor_all 0.0388
_refine_ls_R_factor_gt 0.0355
_refine_ls_shift/su_max 0.004
_refine_ls_shift/su_mean 0.000
_refine_ls_structure_factor_coef Fsqd
_refine_ls_weighting_details 'calc w=1/[\s^2^(Fo^2^)+(0.0572P)^2^+1.3049P] where P=(Fo^2^+2Fc^2^)/3'
_refine_ls_weighting_scheme calc
_refine_ls_wR_factor_gt 0.0955
_refine_ls_wR_factor_ref 0.1016
_reflns_number_gt 4452
_reflns_number_total 4836
_reflns_threshold_expression >2sigma(I)
_cod_data_source_file c9ra01496a2.cif
_cod_data_source_block 111_CCDC2
_cod_original_sg_symbol_H-M P-1
_cod_database_code 7232828

loop_
_symmetry_equiv_pos_as_xyz
'x, y, z'
'-x, -y, -z'

loop_
_atom_site_label
_atom_site_type_symbol
_atom_site_fract_x
_atom_site_fract_y
_atom_site_fract_z
_atom_site_U_iso_or_equiv
_atom_site_adp_type
_atom_site_occupancy
_atom_site_symmetry_multiplicity
_atom_site_calc_flag
_atom_site_refinement_flags
Ni1 Ni 0.53361(3) 0.13482(3) 0.74349(3) 0.02011(12) Uani 1 1 d .
Ni2 Ni 0.64364(3) -0.00343(3) 0.99228(3) 0.02126(12) Uani 1 1 d .
O8 O 0.48811(17) 0.10002(17) 0.91378(14) 0.0212(4) Uani 1 1 d D
O2 O 1.28841(18) -0.16144(19) 0.27637(16) 0.0312(4) Uani 1 1 d .
O5 O 0.86422(18) -0.15940(17) 0.56361(14) 0.0270(4) Uani 1 1 d .
O6 O 0.64111(18) -0.05627(17) 0.73458(15) 0.0270(4) Uani 1 1 d .
O3 O 0.78405(17) -0.10577(19) 0.09448(15) 0.0299(4) Uani 1 1 d .
O7 O 0.73581(19) -0.13533(19) 0.88832(16) 0.0312(4) Uani 1 1 d .
O9 O 0.55842(19) 0.14176(19) 1.09326(16) 0.0312(4) Uani 1 1 d .
H9A H 0.6177 0.1732 1.0911 0.047 Uiso 1 1 d R
H9B H 0.5299 0.1092 1.1631 0.047 Uiso 1 1 d R
O1 O 1.23019(19) -0.0978(2) 0.10541(15) 0.0337(5) Uani 1 1 d .
O4 O 0.63470(18) -0.0998(2) 0.26143(16) 0.0312(4) Uani 1 1 d .
N1 N 0.4166(3) 0.3317(2) 0.7262(2) 0.0354(6) Uani 1 1 d .
N2 N 0.5476(2) 0.1884(2) 0.56719(19) 0.0271(5) Uani 1 1 d .
C14 C 0.8015(3) -0.2649(3) 0.7539(2) 0.0279(6) Uani 1 1 d .
C11 C 0.9423(5) -0.5021(3) 0.6914(3) 0.0611(11) Uani 1 1 d .
H11 H 0.9881 -0.5812 0.6703 0.073 Uiso 1 1 calc R
C26 C 0.2663(6) 0.5292(4) 0.7805(4) 0.0935(19) Uani 1 1 d .
H26 H 0.2234 0.5760 0.8385 0.112 Uiso 1 1 calc R
C18 C 0.5112(6) 0.2741(4) 0.3432(3) 0.0796(15) Uani 1 1 d U
H18 H 0.4994 0.3013 0.2679 0.096 Uiso 1 1 calc R
C27 C 0.3525(5) 0.4043(4) 0.8041(3) 0.0675(12) Uani 1 1 d .
H27 H 0.3658 0.3699 0.8788 0.081 Uiso 1 1 calc R
C19 C 0.4440(4) 0.3566(3) 0.4205(3) 0.0453(8) Uani 1 1 d .
C25 C 0.2455(5) 0.5818(4) 0.6732(4) 0.0725(13) Uani 1 1 d .
H25 H 0.1873 0.6649 0.6567 0.087 Uiso 1 1 calc R
C21 C 0.2982(4) 0.5583(3) 0.4696(3) 0.0547(10) Uani 1 1 d .
H21 H 0.2453 0.6426 0.4474 0.066 Uiso 1 1 calc R
C20 C 0.3598(4) 0.4843(3) 0.3915(3) 0.0554(10) Uani 1 1 d .
H20 H 0.3471 0.5173 0.3166 0.066 Uiso 1 1 calc R
C9 C 0.8667(3) -0.2730(3) 0.6401(2) 0.0239(5) Uani 1 1 d .
C6 C 0.9071(2) -0.1598(2) 0.4462(2) 0.0221(5) Uani 1 1 d .
C3 C 0.9811(2) -0.1307(2) 0.2101(2) 0.0213(5) Uani 1 1 d .
H3 H 1.0058 -0.1203 0.1306 0.026 Uiso 1 1 calc R
C7 C 1.0320(2) -0.1513(2) 0.3915(2) 0.0223(5) Uani 1 1 d .
H7 H 1.0899 -0.1537 0.4334 0.027 Uiso 1 1 calc R
C5 C 0.8194(2) -0.1556(2) 0.3860(2) 0.0230(5) Uani 1 1 d .
H5 H 0.7368 -0.1645 0.4248 0.028 Uiso 1 1 calc R
C15 C 0.7204(2) -0.1405(3) 0.7939(2) 0.0231(5) Uani 1 1 d .
C2 C 1.0706(2) -0.1391(2) 0.2724(2) 0.0216(5) Uani 1 1 d .
C8 C 0.7503(2) -0.1149(2) 0.2020(2) 0.0221(5) Uani 1 1 d .
C1 C 1.2086(2) -0.1324(2) 0.2131(2) 0.0225(5) Uani 1 1 d .
C4 C 0.8549(2) -0.1379(2) 0.2667(2) 0.0219(5) Uani 1 1 d .
C10 C 0.9364(3) -0.3906(3) 0.6093(3) 0.0387(7) Uani 1 1 d .
H10 H 0.9794 -0.3948 0.5333 0.046 Uiso 1 1 calc R
C24 C 0.4652(3) 0.3076(3) 0.5330(2) 0.0291(6) Uani 1 1 d .
C23 C 0.3959(3) 0.3856(3) 0.6179(3) 0.0313(6) Uani 1 1 d .
C12 C 0.8808(5) -0.4963(3) 0.8037(3) 0.0742(15) Uani 1 1 d .
H12 H 0.8854 -0.5713 0.8591 0.089 Uiso 1 1 calc R
C22 C 0.3116(3) 0.5110(3) 0.5867(3) 0.0461(8) Uani 1 1 d .
C16 C 0.6101(4) 0.1146(3) 0.4915(3) 0.0500(9) Uani 1 1 d .
H16 H 0.6676 0.0327 0.5142 0.060 Uiso 1 1 calc R
C17 C 0.5933(6) 0.1550(4) 0.3776(3) 0.0869(17) Uani 1 1 d U
H17 H 0.6384 0.1001 0.3261 0.104 Uiso 1 1 calc R
C13 C 0.8121(4) -0.3788(3) 0.8342(3) 0.0555(10) Uani 1 1 d .
H13 H 0.7717 -0.3757 0.9108 0.067 Uiso 1 1 calc R
O10 O 0.2444(4) -0.2405(5) 0.9489(4) 0.1217(17) Uani 1 1 d GU
H10A H 0.2062 -0.2229 1.0151 0.183 Uiso 1 1 d GD
H10B H 0.1961 -0.1916 0.9009 0.183 Uiso 1 1 d GD
O11 O 1.0038(4) -0.2408(5) 0.9386(4) 0.1282(19) Uani 1 1 d GU
H11A H 0.9379 -0.1962 0.9816 0.192 Uiso 1 1 d G
H11B H 1.0167 -0.1955 0.8715 0.192 Uiso 1 1 d G
H8 H 0.466(3) 0.165(2) 0.941(3) 0.041(10) Uiso 1 1 d D

loop_
_atom_site_aniso_label
_atom_site_aniso_U_11
_atom_site_aniso_U_22
_atom_site_aniso_U_33
_atom_site_aniso_U_23
_atom_site_aniso_U_13
_atom_site_aniso_U_12
Ni1 0.01441(18) 0.0306(2) 0.01430(19) -0.00415(13) -0.00181(13) -0.00747(14)
Ni2 0.01532(18) 0.0360(2) 0.01302(19) -0.00560(14) -0.00074(13) -0.01016(14)
O8 0.0186(8) 0.0304(10) 0.0156(9) -0.0061(7) -0.0023(7) -0.0091(7)
O2 0.0209(9) 0.0497(12) 0.0234(10) 0.0017(8) -0.0057(8) -0.0180(9)
O5 0.0324(10) 0.0333(10) 0.0114(8) -0.0060(7) 0.0025(7) -0.0108(8)
O6 0.0241(9) 0.0336(10) 0.0188(9) -0.0073(8) -0.0026(7) -0.0045(8)
O3 0.0191(9) 0.0524(12) 0.0176(10) -0.0095(8) -0.0040(7) -0.0092(8)
O7 0.0275(10) 0.0444(11) 0.0192(10) -0.0143(8) -0.0050(8) -0.0032(8)
O9 0.0295(10) 0.0444(11) 0.0233(10) -0.0097(8) -0.0001(8) -0.0178(9)
O1 0.0287(10) 0.0646(13) 0.0156(10) -0.0042(9) -0.0004(8) -0.0296(10)
O4 0.0185(9) 0.0559(12) 0.0235(10) -0.0102(9) -0.0012(8) -0.0175(9)
N1 0.0369(14) 0.0341(13) 0.0283(13) -0.0096(10) -0.0036(11) -0.0043(11)
N2 0.0254(11) 0.0340(12) 0.0204(11) -0.0043(9) -0.0054(9) -0.0086(10)
C14 0.0302(14) 0.0317(14) 0.0168(13) -0.0058(10) -0.0017(11) -0.0067(12)
C11 0.096(3) 0.0286(17) 0.0356(19) -0.0091(14) -0.0108(19) 0.0036(18)
C26 0.119(4) 0.056(3) 0.063(3) -0.032(2) -0.005(3) 0.019(3)
C18 0.131(4) 0.062(2) 0.031(2) -0.0089(17) -0.039(2) -0.001(3)
C27 0.089(3) 0.051(2) 0.038(2) -0.0186(17) -0.006(2) 0.005(2)
C19 0.058(2) 0.0431(18) 0.0335(17) 0.0018(14) -0.0235(16) -0.0120(16)
C25 0.076(3) 0.041(2) 0.068(3) -0.0147(19) -0.010(2) 0.014(2)
C21 0.049(2) 0.0390(18) 0.061(2) 0.0096(17) -0.0261(18) -0.0020(16)
C20 0.067(2) 0.049(2) 0.046(2) 0.0077(17) -0.0323(19) -0.0120(18)
C9 0.0221(13) 0.0318(14) 0.0156(13) -0.0042(10) -0.0041(10) -0.0069(11)
C6 0.0223(12) 0.0280(13) 0.0123(12) -0.0032(10) -0.0006(10) -0.0073(10)
C3 0.0196(12) 0.0334(13) 0.0101(12) -0.0028(10) -0.0023(9) -0.0095(11)
C7 0.0193(12) 0.0292(13) 0.0175(13) -0.0041(10) -0.0065(10) -0.0056(10)
C5 0.0164(12) 0.0328(14) 0.0182(13) -0.0051(10) 0.0017(10) -0.0102(10)
C15 0.0181(12) 0.0348(14) 0.0141(12) -0.0052(10) 0.0025(10) -0.0106(11)
C2 0.0166(12) 0.0296(13) 0.0176(13) -0.0034(10) -0.0021(10) -0.0088(10)
C8 0.0168(12) 0.0293(13) 0.0210(13) -0.0060(10) -0.0031(10) -0.0084(10)
C1 0.0185(12) 0.0295(13) 0.0205(13) -0.0050(10) -0.0026(10) -0.0103(10)
C4 0.0170(12) 0.0292(13) 0.0190(13) -0.0047(10) -0.0035(10) -0.0073(10)
C10 0.0481(18) 0.0370(16) 0.0216(14) -0.0127(12) -0.0013(13) -0.0038(14)
C24 0.0261(14) 0.0349(15) 0.0267(15) 0.0000(11) -0.0092(11) -0.0121(12)
C23 0.0250(14) 0.0311(14) 0.0335(16) -0.0020(12) -0.0072(12) -0.0073(12)
C12 0.126(4) 0.0321(18) 0.0324(19) 0.0035(15) -0.005(2) -0.008(2)
C22 0.0374(17) 0.0358(17) 0.055(2) -0.0059(15) -0.0108(15) -0.0028(14)
C16 0.071(2) 0.0380(17) 0.0260(16) -0.0097(13) -0.0120(16) 0.0018(16)
C17 0.142(4) 0.060(2) 0.031(2) -0.0199(18) -0.032(2) 0.013(3)
C13 0.087(3) 0.0398(18) 0.0174(15) -0.0032(13) 0.0030(16) -0.0094(18)
O10 0.094(3) 0.213(5) 0.116(3) -0.107(3) 0.042(2) -0.105(3)
O11 0.048(2) 0.192(5) 0.153(4) -0.114(4) -0.031(2) 0.018(2)

loop_
_atom_type_symbol
_atom_type_description
_atom_type_scat_dispersion_real
_atom_type_scat_dispersion_imag
_atom_type_scat_source
C C 0.0033 0.0016 'International Tables Vol C Tables 4.2.6.8 and 6.1.1.4'
H H 0.0000 0.0000 'International Tables Vol C Tables 4.2.6.8 and 6.1.1.4'
N N 0.0061 0.0033 'International Tables Vol C Tables 4.2.6.8 and 6.1.1.4'
Ni Ni 0.3393 1.1124 'International Tables Vol C Tables 4.2.6.8 and 6.1.1.4'
O O 0.0106 0.0060 'International Tables Vol C Tables 4.2.6.8 and 6.1.1.4'

loop_
_geom_angle_atom_site_label_1
_geom_angle_atom_site_label_2
_geom_angle_atom_site_label_3
_geom_angle
_geom_angle_site_symmetry_1
_geom_angle_site_symmetry_3
O8 Ni1 O2 97.15(7) . 2_756
O8 Ni1 N2 170.45(8) . .
O2 Ni1 N2 90.23(8) 2_756 .
O8 Ni1 O4 90.99(7) . 2_656
O2 Ni1 O4 171.01(8) 2_756 2_656
N2 Ni1 O4 82.10(8) . 2_656
O8 Ni1 O6 94.03(7) . .
O2 Ni1 O6 87.93(8) 2_756 .
N2 Ni1 O6 92.28(8) . .
O4 Ni1 O6 87.70(8) 2_656 .
O8 Ni1 N1 94.23(8) . .
O2 Ni1 N1 95.84(9) 2_756 .
N2 Ni1 N1 78.93(9) . .
O4 Ni1 N1 87.32(9) 2_656 .
O6 Ni1 N1 170.42(9) . .
O8 Ni2 O7 96.62(7) . .
O8 Ni2 O1 97.02(8) . 2_756
O7 Ni2 O1 89.34(8) . 2_756
O8 Ni2 O8 80.72(7) . 2_657
O7 Ni2 O8 90.88(8) . 2_657
O1 Ni2 O8 177.74(7) 2_756 2_657
O8 Ni2 O3 171.93(7) . 1_556
O7 Ni2 O3 89.64(7) . 1_556
O1 Ni2 O3 88.11(8) 2_756 1_556
O8 Ni2 O3 94.14(7) 2_657 1_556
O8 Ni2 O9 84.21(7) . .
O7 Ni2 O9 175.53(8) . .
O1 Ni2 O9 86.20(8) 2_756 .
O8 Ni2 O9 93.59(7) 2_657 .
O3 Ni2 O9 89.94(8) 1_556 .
Ni1 O8 Ni2 115.63(8) . .
Ni1 O8 Ni2 122.31(9) . 2_657
Ni2 O8 Ni2 99.28(7) . 2_657
Ni1 O8 H8 113(2) . .
Ni2 O8 H8 96(2) . .
Ni2 O8 H8 106(2) 2_657 .
C1 O2 Ni1 134.81(17) . 2_756
C9 O5 C6 119.06(19) . .
C15 O6 Ni1 130.69(17) . .
C8 O3 Ni2 120.48(16) . 1_554
C15 O7 Ni2 133.31(18) . .
Ni2 O9 H9A 109.9 . .
Ni2 O9 H9B 109.7 . .
H9A O9 H9B 109.0 . .
C1 O1 Ni2 125.74(17) . 2_756
C8 O4 Ni1 136.30(18) . 2_656
C27 N1 C23 116.6(3) . .
C27 N1 Ni1 130.8(2) . .
C23 N1 Ni1 112.25(18) . .
C16 N2 C24 118.3(2) . .
C16 N2 Ni1 127.2(2) . .
C24 N2 Ni1 113.67(18) . .
C13 C14 C9 117.5(3) . .
C13 C14 C15 118.5(2) . .
C9 C14 C15 124.0(2) . .
C12 C11 C10 120.2(3) . .
C12 C11 H11 119.9 . .
C10 C11 H11 119.9 . .
C25 C26 C27 119.5(4) . .
C25 C26 H26 120.2 . .
C27 C26 H26 120.2 . .
C17 C18 C19 120.2(3) . .
C17 C18 H18 119.9 . .
C19 C18 H18 119.9 . .
N1 C27 C26 123.7(4) . .
N1 C27 H27 118.2 . .
C26 C27 H27 118.2 . .
C18 C19 C24 116.4(3) . .
C18 C19 C20 124.3(3) . .
C24 C19 C20 119.3(3) . .
C26 C25 C22 119.7(4) . .
C26 C25 H25 120.2 . .
C22 C25 H25 120.2 . .
C20 C21 C22 121.5(3) . .
C20 C21 H21 119.2 . .
C22 C21 H21 119.2 . .
C21 C20 C19 121.3(3) . .
C21 C20 H20 119.3 . .
C19 C20 H20 119.3 . .
O5 C9 C10 122.4(2) . .
O5 C9 C14 116.7(2) . .
C10 C9 C14 120.7(2) . .
C5 C6 C7 121.5(2) . .
C5 C6 O5 119.3(2) . .
C7 C6 O5 118.9(2) . .
C4 C3 C2 120.1(2) . .
C4 C3 H3 119.9 . .
C2 C3 H3 119.9 . .
C6 C7 C2 119.2(2) . .
C6 C7 H7 120.4 . .
C2 C7 H7 120.4 . .
C6 C5 C4 119.7(2) . .
C6 C5 H5 120.2 . .
C4 C5 H5 120.2 . .
O6 C15 O7 126.6(2) . .
O6 C15 C14 118.1(2) . .
O7 C15 C14 115.1(2) . .
C3 C2 C7 119.8(2) . .
C3 C2 C1 121.2(2) . .
C7 C2 C1 119.0(2) . .
O4 C8 O3 126.1(2) . .
O4 C8 C4 115.2(2) . .
O3 C8 C4 118.6(2) . .
O2 C1 O1 127.1(2) . .
O2 C1 C2 116.3(2) . .
O1 C1 C2 116.6(2) . .
C3 C4 C5 119.7(2) . .
C3 C4 C8 121.6(2) . .
C5 C4 C8 118.5(2) . .
C9 C10 C11 120.0(3) . .
C9 C10 H10 120.0 . .
C11 C10 H10 120.0 . .
N2 C24 C19 123.3(3) . .
N2 C24 C23 117.3(2) . .
C19 C24 C23 119.4(3) . .
N1 C23 C22 123.4(3) . .
N1 C23 C24 116.9(2) . .
C22 C23 C24 119.7(3) . .
C11 C12 C13 119.6(3) . .
C11 C12 H12 120.2 . .
C13 C12 H12 120.2 . .
C25 C22 C23 117.2(3) . .
C25 C22 C21 124.2(3) . .
C23 C22 C21 118.6(3) . .
N2 C16 C17 122.2(3) . .
N2 C16 H16 118.9 . .
C17 C16 H16 118.9 . .
C18 C17 C16 119.5(4) . .
C18 C17 H17 120.2 . .
C16 C17 H17 120.2 . .
C12 C13 C14 121.9(3) . .
C12 C13 H13 119.0 . .
C14 C13 H13 119.0 . .
H10A O10 H10B 109.5 . .
H11A O11 H11B 109.5 . .

loop_
_geom_bond_atom_site_label_1
_geom_bond_atom_site_label_2
_geom_bond_distance
_geom_bond_site_symmetry_2
Ni1 O8 1.9828(17) .
Ni1 O2 2.0482(18) 2_756
Ni1 N2 2.074(2) .
Ni1 O4 2.0801(18) 2_656
Ni1 O6 2.0817(18) .
Ni1 N1 2.121(2) .
Ni2 O8 2.0222(17) .
Ni2 O7 2.0496(18) .
Ni2 O1 2.0561(18) 2_756
Ni2 O8 2.0571(17) 2_657
Ni2 O3 2.0790(18) 1_556
Ni2 O9 2.1415(19) .
O8 Ni2 2.0571(17) 2_657
O8 H8 0.830(18) .
O2 C1 1.245(3) .
O2 Ni1 2.0482(18) 2_756
O5 C9 1.373(3) .
O5 C6 1.396(3) .
O6 C15 1.254(3) .
O3 C8 1.262(3) .
O3 Ni2 2.0790(18) 1_554
O7 C15 1.258(3) .
O9 H9A 0.8570 .
O9 H9B 0.8569 .
O1 C1 1.259(3) .
O1 Ni2 2.0561(18) 2_756
O4 C8 1.249(3) .
O4 Ni1 2.0801(18) 2_656
N1 C27 1.324(4) .
N1 C23 1.357(4) .
N2 C16 1.310(4) .
N2 C24 1.352(4) .
C14 C13 1.387(4) .
C14 C9 1.398(4) .
C14 C15 1.508(4) .
C11 C12 1.369(5) .
C11 C10 1.383(5) .
C11 H11 0.9300 .
C26 C25 1.345(7) .
C26 C27 1.390(6) .
C26 H26 0.9300 .
C18 C17 1.351(6) .
C18 C19 1.395(5) .
C18 H18 0.9300 .
C27 H27 0.9300 .
C19 C24 1.403(4) .
C19 C20 1.415(5) .
C25 C22 1.395(5) .
C25 H25 0.9300 .
C21 C20 1.335(6) .
C21 C22 1.431(5) .
C21 H21 0.9300 .
C20 H20 0.9300 .
C9 C10 1.380(4) .
C6 C5 1.375(4) .
C6 C7 1.378(4) .
C3 C4 1.390(3) .
C3 C2 1.393(3) .
C3 H3 0.9300 .
C7 C2 1.396(4) .
C7 H7 0.9300 .
C5 C4 1.392(4) .
C5 H5 0.9300 .
C2 C1 1.510(3) .
C8 C4 1.504(3) .
C10 H10 0.9300 .
C24 C23 1.434(4) .
C23 C22 1.401(4) .
C12 C13 1.376(5) .
C12 H12 0.9300 .
C16 C17 1.403(5) .
C16 H16 0.9300 .
C17 H17 0.9300 .
C13 H13 0.9300 .
O10 H10A 0.8500 .
O10 H10B 0.8500 .
O11 H11A 0.8500 .
O11 H11B 0.8496 .

loop_
_geom_torsion_atom_site_label_1
_geom_torsion_atom_site_label_2
_geom_torsion_atom_site_label_3
_geom_torsion_atom_site_label_4
_geom_torsion
_geom_torsion_site_symmetry_1
_geom_torsion_site_symmetry_4
O2 Ni1 O8 Ni2 -37.49(10) 2_756 .
N2 Ni1 O8 Ni2 -177.8(4) . .
O4 Ni1 O8 Ni2 138.68(10) 2_656 .
O6 Ni1 O8 Ni2 50.92(10) . .
N1 Ni1 O8 Ni2 -133.94(11) . .
O2 Ni1 O8 Ni2 -158.49(10) 2_756 2_657
N2 Ni1 O8 Ni2 61.2(5) . 2_657
O4 Ni1 O8 Ni2 17.68(11) 2_656 2_657
O6 Ni1 O8 Ni2 -70.08(11) . 2_657
N1 Ni1 O8 Ni2 105.07(11) . 2_657
O7 Ni2 O8 Ni1 -42.96(10) . .
O1 Ni2 O8 Ni1 47.19(11) 2_756 .
O8 Ni2 O8 Ni1 -132.77(13) 2_657 .
O3 Ni2 O8 Ni1 176.4(5) 1_556 .
O9 Ni2 O8 Ni1 132.62(10) . .
O7 Ni2 O8 Ni2 89.82(8) . 2_657
O1 Ni2 O8 Ni2 179.96(8) 2_756 2_657
O8 Ni2 O8 Ni2 0.0 2_657 2_657
O3 Ni2 O8 Ni2 -50.9(6) 1_556 2_657
O9 Ni2 O8 Ni2 -94.60(8) . 2_657
O8 Ni1 O6 C15 -40.2(2) . .
O2 Ni1 O6 C15 56.8(2) 2_756 .
N2 Ni1 O6 C15 146.9(2) . .
O4 Ni1 O6 C15 -131.1(2) 2_656 .
N1 Ni1 O6 C15 170.2(5) . .
O8 Ni2 O7 C15 12.5(2) . .
O1 Ni2 O7 C15 -84.5(2) 2_756 .
O8 Ni2 O7 C15 93.2(2) 2_657 .
O3 Ni2 O7 C15 -172.6(2) 1_556 .
O9 Ni2 O7 C15 -88.0(10) . .
O8 Ni1 N1 C27 7.7(4) . .
O2 Ni1 N1 C27 -89.9(4) 2_756 .
N2 Ni1 N1 C27 -179.0(4) . .
O4 Ni1 N1 C27 98.5(4) 2_656 .
O6 Ni1 N1 C27 157.2(5) . .
O8 Ni1 N1 C23 -165.2(2) . .
O2 Ni1 N1 C23 97.1(2) 2_756 .
N2 Ni1 N1 C23 8.0(2) . .
O4 Ni1 N1 C23 -74.4(2) 2_656 .
O6 Ni1 N1 C23 -15.7(7) . .
O8 Ni1 N2 C16 -133.3(5) . .
O2 Ni1 N2 C16 86.0(3) 2_756 .
O4 Ni1 N2 C16 -89.3(3) 2_656 .
O6 Ni1 N2 C16 -1.9(3) . .
N1 Ni1 N2 C16 -178.1(3) . .
O8 Ni1 N2 C24 35.9(6) . .
O2 Ni1 N2 C24 -104.84(19) 2_756 .
O4 Ni1 N2 C24 79.87(19) 2_656 .
O6 Ni1 N2 C24 167.23(19) . .
N1 Ni1 N2 C24 -8.93(19) . .
C23 N1 C27 C26 0.7(7) . .
Ni1 N1 C27 C26 -172.0(4) . .
C25 C26 C27 N1 -0.3(9) . .
C17 C18 C19 C24 -1.1(7) . .
C17 C18 C19 C20 177.7(5) . .
C27 C26 C25 C22 -0.7(9) . .
C22 C21 C20 C19 -1.7(6) . .
C18 C19 C20 C21 179.9(4) . .
C24 C19 C20 C21 -1.3(6) . .
C6 O5 C9 C10 14.8(4) . .
C6 O5 C9 C14 -169.1(2) . .
C13 C14 C9 O5 -174.9(3) . .
C15 C14 C9 O5 5.4(4) . .
C13 C14 C9 C10 1.3(5) . .
C15 C14 C9 C10 -178.4(3) . .
C9 O5 C6 C5 83.6(3) . .
C9 O5 C6 C7 -102.9(3) . .
C5 C6 C7 C2 -0.5(4) . .
O5 C6 C7 C2 -173.9(2) . .
C7 C6 C5 C4 -2.3(4) . .
O5 C6 C5 C4 171.1(2) . .
Ni1 O6 C15 O7 14.1(4) . .
Ni1 O6 C15 C14 -169.67(17) . .
Ni2 O7 C15 O6 2.9(4) . .
Ni2 O7 C15 C14 -173.35(18) . .
C13 C14 C15 O6 -135.2(3) . .
C9 C14 C15 O6 44.4(4) . .
C13 C14 C15 O7 41.4(4) . .
C9 C14 C15 O7 -138.9(3) . .
C4 C3 C2 C7 -1.7(4) . .
C4 C3 C2 C1 179.6(2) . .
C6 C7 C2 C3 2.5(4) . .
C6 C7 C2 C1 -178.8(2) . .
Ni1 O4 C8 O3 33.6(4) 2_656 .
Ni1 O4 C8 C4 -150.37(19) 2_656 .
Ni2 O3 C8 O4 21.4(4) 1_554 .
Ni2 O3 C8 C4 -154.51(18) 1_554 .
Ni1 O2 C1 O1 16.0(4) 2_756 .
Ni1 O2 C1 C2 -163.70(18) 2_756 .
Ni2 O1 C1 O2 -31.7(4) 2_756 .
Ni2 O1 C1 C2 148.08(18) 2_756 .
C3 C2 C1 O2 -168.7(2) . .
C7 C2 C1 O2 12.6(4) . .
C3 C2 C1 O1 11.5(4) . .
C7 C2 C1 O1 -167.2(2) . .
C2 C3 C4 C5 -1.0(4) . .
C2 C3 C4 C8 173.2(2) . .
C6 C5 C4 C3 3.0(4) . .
C6 C5 C4 C8 -171.4(2) . .
O4 C8 C4 C3 -166.9(2) . .
O3 C8 C4 C3 9.5(4) . .
O4 C8 C4 C5 7.5(4) . .
O3 C8 C4 C5 -176.2(2) . .
O5 C9 C10 C11 176.0(3) . .
C14 C9 C10 C11 0.0(5) . .
C12 C11 C10 C9 -1.0(7) . .
C16 N2 C24 C19 -0.4(4) . .
Ni1 N2 C24 C19 -170.6(2) . .
C16 N2 C24 C23 178.8(3) . .
Ni1 N2 C24 C23 8.6(3) . .
C18 C19 C24 N2 1.3(5) . .
C20 C19 C24 N2 -177.6(3) . .
C18 C19 C24 C23 -178.0(4) . .
C20 C19 C24 C23 3.2(5) . .
C27 N1 C23 C22 -0.3(5) . .
Ni1 N1 C23 C22 173.8(2) . .
C27 N1 C23 C24 179.9(3) . .
Ni1 N1 C23 C24 -6.1(3) . .
N2 C24 C23 N1 -1.6(4) . .
C19 C24 C23 N1 177.7(3) . .
N2 C24 C23 C22 178.6(3) . .
C19 C24 C23 C22 -2.2(4) . .
C10 C11 C12 C13 0.6(8) . .
C26 C25 C22 C23 1.1(7) . .
C26 C25 C22 C21 -179.0(5) . .
N1 C23 C22 C25 -0.7(5) . .
C24 C23 C22 C25 179.2(3) . .
N1 C23 C22 C21 179.5(3) . .
C24 C23 C22 C21 -0.6(5) . .
C20 C21 C22 C25 -177.2(4) . .
C20 C21 C22 C23 2.6(6) . .
C24 N2 C16 C17 -0.6(6) . .
Ni1 N2 C16 C17 168.1(4) . .
C19 C18 C17 C16 0.2(9) . .
N2 C16 C17 C18 0.7(8) . .
C11 C12 C13 C14 0.8(8) . .
C9 C14 C13 C12 -1.8(6) . .
C15 C14 C13 C12 177.9(4) . .
